data_2006849
loop_
_publ_author_name
'Meller, Anton'
'Hoppe, Holger'
'Albers, Thomas'

_publ_section_title
;
 1,3-Bis[bis(dimethylamino)]-<i>N</i>-methyldiborylamine
;
_journal_issue 12
_journal_name_full 'Acta Crystallographica Section C'
_journal_page_first 1951
_journal_page_last 1952
_journal_paper_doi 10.1107/S0108270197010822
_journal_volume 53
_journal_year 1997
_chemical_formula_iupac 'C9 H27 B2 N5'
_chemical_formula_moiety 'C9 H27 B2 N5'
_chemical_formula_structural ((Me2N)2B)2NMe
_chemical_formula_sum 'C9 H27 B2 N5'
_chemical_formula_weight 226.98
_chemical_melting_point 299
_chemical_name_systematic
;
1,3-Bis[bis(dimethylamino)]-N-methyldiborylamine
;
_space_group_IT_number 15
_symmetry_cell_setting monoclinic
_symmetry_space_group_name_Hall '-C 2yc'
_symmetry_space_group_name_H-M 'C 1 2/c 1'
_cell_angle_alpha 90.00
_cell_angle_beta 102.46(6)
_cell_angle_gamma 90.00
_cell_formula_units_Z 4
_cell_length_a 10.349(4)
_cell_length_b 13.981(6)
_cell_length_c 10.247(4)
_cell_measurement_reflns_used 23
_cell_measurement_temperature 193(2)
_cell_measurement_theta_max 15
_cell_measurement_theta_min 5
_cell_volume 1447.7(11)
_computing_cell_refinement DIF4
_computing_data_collection 'DIF4 (Stoe & Cie 1991a)'
_computing_data_reduction 'REDU4 (Stoe & Cie 1991b)'
_computing_molecular_graphics 'ZORTEP (Zsolnai, Pritzkow & Huttner, 1996)'
_computing_publication_material SHELXL96
_computing_structure_refinement 'SHELXL96 (Sheldrick 1996)'
_computing_structure_solution 'SHELXS96 (Sheldrick 1990)'
_diffrn_ambient_temperature 193(2)
_diffrn_measurement_device 'Stoe--Siemens-AED four-circle'
_diffrn_measurement_method '\w-2\q scans (Clegg 1981a,b)'
_diffrn_radiation_monochromator graphite
_diffrn_radiation_source 'fine-focus sealed tube'
_diffrn_radiation_type MoK\a
_diffrn_radiation_wavelength 0.71073
_diffrn_reflns_av_R_equivalents 0.046
_diffrn_reflns_av_sigmaI/netI 0.0222
_diffrn_reflns_limit_h_max 14
_diffrn_reflns_limit_h_min -14
_diffrn_reflns_limit_k_max 19
_diffrn_reflns_limit_k_min -19
_diffrn_reflns_limit_l_max 14
_diffrn_reflns_limit_l_min -12
_diffrn_reflns_number 4595
_diffrn_reflns_theta_max 30.08
_diffrn_reflns_theta_min 3.56
_diffrn_standards_decay_% 0
_diffrn_standards_interval_time 90
_diffrn_standards_number 3
_exptl_absorpt_coefficient_mu 0.064
_exptl_absorpt_correction_type none
_exptl_crystal_colour colourless
_exptl_crystal_density_diffrn 1.041
_exptl_crystal_density_method 'not measured'
_exptl_crystal_description 'monoclinic prism'
_exptl_crystal_F_000 504
_exptl_crystal_size_max .6
_exptl_crystal_size_mid .6
_exptl_crystal_size_min .6
_refine_diff_density_max 0.355
_refine_diff_density_min -0.201
_refine_ls_extinction_coef 0.014(4)
_refine_ls_extinction_method SHELXL96
_refine_ls_goodness_of_fit_all 1.068
_refine_ls_goodness_of_fit_obs 1.066
_refine_ls_matrix_type full
_refine_ls_number_parameters 80
_refine_ls_number_reflns 2117
_refine_ls_number_restraints 0
_refine_ls_restrained_S_all 1.068
_refine_ls_restrained_S_obs 1.066
_refine_ls_R_factor_all 0.064
_refine_ls_R_factor_obs .056
_refine_ls_shift/esd_max 0.001
_refine_ls_shift/esd_mean 0.000
_refine_ls_structure_factor_coef Fsqd
_refine_ls_weighting_scheme
;
 calc w = 1/[\s^2^(Fo^2^)+(0.0955P)^2^+0.346P]
 where P = (Fo^2^+2Fc^2^)/3
;
_refine_ls_wR_factor_all 0.162
_refine_ls_wR_factor_obs .149
_reflns_number_observed 1805
_reflns_number_total 2117
_reflns_observed_criterion >2sigma(I)
_cod_data_source_file ln1012.cif
_cod_data_source_block I
_cod_original_cell_volume 1447.8(10)
_cod_original_sg_symbol_H-M 'C 2/c'
_cod_database_code 2006849

loop_
_symmetry_equiv_pos_as_xyz
'x, y, z'
'-x, y, -z+1/2'
'x+1/2, y+1/2, z'
'-x+1/2, y+1/2, -z+1/2'
'-x, -y, -z'
'x, -y, z-1/2'
'-x+1/2, -y+1/2, -z'
'x+1/2, -y+1/2, z-1/2'

loop_
_atom_site_aniso_label
_atom_site_aniso_U_11
_atom_site_aniso_U_22
_atom_site_aniso_U_33
_atom_site_aniso_U_12
_atom_site_aniso_U_13
_atom_site_aniso_U_23
B1 .0272(4) .0332(5) .0323(5) .0031(3) .0055(3) .0032(4)
N1 .0267(4) .0508(5) .0400(5) -.0001(3) .0020(3) .0001(4)
C11 .0506(7) .0550(7) .0402(6) -.0099(5) .0004(5) -.0059(5)
C12 .0252(5) .0733(9) .0617(7) .0035(5) .0018(4) .0126(6)
N2 .0409(5) .0375(5) .0402(5) .0105(3) .0071(3) -.0007(3)
C21 .0601(7) .0464(6) .0426(6) .0018(5) .0118(5) -.0119(5)
C22 .0649(8) .0468(7) .0688(8) .0268(6) .0146(6) .0064(6)
N3 .0247(5) .0277(5) .0369(5) .000 .0052(4) .000
C31 .0352(7) .0285(6) .0515(8) .000 .0081(6) .000

loop_
_atom_site_label
_atom_site_fract_x
_atom_site_fract_y
_atom_site_fract_z
_atom_site_U_iso_or_equiv
_atom_site_thermal_displace_type
_atom_site_calc_flag
_atom_site_refinement_flags
_atom_site_occupancy
_atom_site_disorder_assembly
_atom_site_disorder_group
_atom_site_type_symbol
B1 .12738(10) .39998(8) .27444(10) .0310(2) Uani d . 1 . . B
N1 .23964(8) .44035(7) .36486(9) .0399(3) Uani d . 1 . . N
C11 .23101(13) .49365(10) .48373(12) .0500(3) Uani d . 1 . . C
H11A .2889 .4643 .5618 .075 Uiso calc R 1 . . H
H11B .1395 .4929 .4953 .075 Uiso calc R 1 . . H
H11C .2588 .5599 .4746 .075 Uiso calc R 1 . . H
C12 .37380(11) .43480(11) .34414(14) .0545(4) Uani d . 1 . . C
H12A .4095 .4995 .3414 .082 Uiso calc R 1 . . H
H12B .3734 .4022 .2594 .082 Uiso calc R 1 . . H
H12C .4291 .3989 .4177 .082 Uiso calc R 1 . . H
N2 .14302(9) .31287(6) .20691(9) .0398(3) Uani d . 1 . . N
C21 .05408(14) .28068(9) .08588(12) .0496(3) Uani d . 1 . . C
H21A -.0055 .3330 .0485 .074 Uiso calc R 1 . . H
H21B .0020 .2264 .1066 .074 Uiso calc R 1 . . H
H21C .1055 .2608 .0207 .074 Uiso calc R 1 . . H
C22 .24049(15) .24075(10) .26201(16) .0601(4) Uani d . 1 . . C
H22A .3055 .2352 .2056 .090 Uiso calc R 1 . . H
H22B .1963 .1790 .2649 .090 Uiso calc R 1 . . H
H22C .2855 .2593 .3527 .090 Uiso calc R 1 . . H
N3 0 .44841(8) .25 .0300(3) Uani d S .50 . . N
C31 0 .55328(10) .25 .0386(3) Uani d S .50 . . C
H31A -.0890 .5766 .2513 .058 Uiso calc PR .50 . . H
H31B .0264 .5766 .1694 .058 Uiso calc PR .50 . . H
H31C .0626 .5766 .3293 .058 Uiso calc PR .50 . . H

loop_
_atom_type_symbol
_atom_type_description
_atom_type_scat_dispersion_real
_atom_type_scat_dispersion_imag
_atom_type_scat_source
C C 0.0033 0.0016 'International Tables Vol C Tables 4.2.6.8 and 6.1.1.4'
H H 0.0000 0.0000 'International Tables Vol C Tables 4.2.6.8 and 6.1.1.4'
B B 0.0013 0.0007 'International Tables Vol C Tables 4.2.6.8 and 6.1.1.4'
N N 0.0061 0.0033 'International Tables Vol C Tables 4.2.6.8 and 6.1.1.4'

loop_
_geom_angle_atom_site_label_1
_geom_angle_atom_site_label_2
_geom_angle_atom_site_label_3
_geom_angle_site_symmetry_1
_geom_angle_site_symmetry_3
_geom_angle
_geom_angle_publ_flag
N2 B1 N1 . . 119.18(9) y
N2 B1 N3 . . 120.47(9) y
N1 B1 N3 . . 120.34(9) y
B1 N1 C11 . . 123.87(9) ?
B1 N1 C12 . . 123.43(10) ?
C11 N1 C12 . . 112.67(11) ?
B1 N2 C21 . . 124.27(9) ?
B1 N2 C22 . . 123.10(11) ?
C21 N2 C22 . . 112.17(11) ?
B1 N3 B1 . 2 124.53(11) y
B1 N3 C31 2 . 117.74(6) ?
B1 N3 C31 . . 117.74(6) ?

loop_
_geom_bond_atom_site_label_1
_geom_bond_atom_site_label_2
_geom_bond_site_symmetry_2
_geom_bond_distance
_geom_bond_publ_flag
B1 N2 . 1.4271(14) y
B1 N1 . 1.4361(15) y
B1 N3 . 1.4548(12) y
N1 C11 . 1.4470(16) ?
N1 C12 . 1.4512(15) ?
N2 C21 . 1.4475(17) ?
N2 C22 . 1.4517(15) ?
N3 B1 2 1.4548(12) ?
N3 C31 . 1.4662(18) ?
